data_7210283
loop_
_publ_author_name
'Bacchi, Alessia'
'Cantoni, Giulia'
'Pelagatti, Paolo'

_publ_section_title
;
 Polymorphs and co-crystal with half-sandwich Ru(ii) dimers
 [(\h6-arene)RuX2]2
;
_journal_issue 34
_journal_name_full CrystEngComm
_journal_page_first 6722
_journal_paper_doi 10.1039/c3ce40618k
_journal_volume 15
_journal_year 2013
_chemical_formula_sum 'C20 H28 I4 Ru2'
_chemical_formula_weight 978.16
_chemical_name_systematic
;
?
;
_space_group_IT_number 14
_symmetry_cell_setting monoclinic
_symmetry_space_group_name_Hall '-P 2ybc'
_symmetry_space_group_name_H-M 'P 1 21/c 1'
_atom_sites_solution_hydrogens geom
_atom_sites_solution_primary direct
_atom_sites_solution_secondary difmap
_audit_creation_method SHELXL-97
_cell_angle_alpha 90.00
_cell_angle_beta 92.797(1)
_cell_angle_gamma 90.00
_cell_formula_units_Z 2
_cell_length_a 7.7049(7)
_cell_length_b 8.3452(7)
_cell_length_c 20.036(2)
_cell_measurement_reflns_used 8686
_cell_measurement_temperature 293(2)
_cell_measurement_theta_max 62.517
_cell_measurement_theta_min 5.289
_cell_volume 1286.8(2)
_computing_structure_refinement 'SHELXL-97 (Sheldrick, 1997)'
_computing_structure_solution 'SHELXS-97 (Sheldrick, 1990)'
_diffrn_ambient_temperature 293(2)
_diffrn_detector_area_resol_mean 8.2
_diffrn_measured_fraction_theta_full 0.939
_diffrn_measured_fraction_theta_max 0.939
_diffrn_measurement_device_type diffractometer
_diffrn_measurement_method '\w scan'
_diffrn_radiation_monochromator graphite
_diffrn_radiation_source 'fine-focus sealed tube'
_diffrn_radiation_type MoK\a
_diffrn_radiation_wavelength 0.71073
_diffrn_reflns_av_R_equivalents 0.0566
_diffrn_reflns_av_sigmaI/netI 0.0421
_diffrn_reflns_limit_h_max 11
_diffrn_reflns_limit_h_min -11
_diffrn_reflns_limit_k_max 11
_diffrn_reflns_limit_k_min -11
_diffrn_reflns_limit_l_max 28
_diffrn_reflns_limit_l_min -28
_diffrn_reflns_number 20139
_diffrn_reflns_theta_full 31.92
_diffrn_reflns_theta_max 31.92
_diffrn_reflns_theta_min 2.04
_exptl_absorpt_coefficient_mu 5.976
_exptl_absorpt_correction_T_max 1.000000
_exptl_absorpt_correction_T_min 0.610684
_exptl_absorpt_correction_type multi-scan
_exptl_absorpt_process_details 'SADABS procedure'
_exptl_crystal_colour black
_exptl_crystal_density_diffrn 2.525
_exptl_crystal_density_method 'not measured'
_exptl_crystal_description prism
_exptl_crystal_F_000 896
_exptl_crystal_size_max 0.08
_exptl_crystal_size_mid 0.06
_exptl_crystal_size_min 0.04
_refine_diff_density_max 1.723
_refine_diff_density_min -1.885
_refine_diff_density_rms 0.206
_refine_ls_extinction_coef 0.0238(7)
_refine_ls_extinction_expression Fc^*^=kFc[1+0.001xFc^2^\l^3^/sin(2\q)]^-1/4^
_refine_ls_extinction_method SHELXL
_refine_ls_goodness_of_fit_ref 1.042
_refine_ls_hydrogen_treatment mixed
_refine_ls_matrix_type full
_refine_ls_number_parameters 122
_refine_ls_number_reflns 4173
_refine_ls_number_restraints 0
_refine_ls_restrained_S_all 1.042
_refine_ls_R_factor_all 0.0426
_refine_ls_R_factor_gt 0.0357
_refine_ls_shift/su_max 0.001
_refine_ls_shift/su_mean 0.000
_refine_ls_structure_factor_coef Fsqd
_refine_ls_weighting_details 'calc w=1/[\s^2^(Fo^2^)+(0.0416P)^2^+1.4604P] where P=(Fo^2^+2Fc^2^)/3'
_refine_ls_weighting_scheme calc
_refine_ls_wR_factor_gt 0.0879
_refine_ls_wR_factor_ref 0.0913
_reflns_number_gt 3568
_reflns_number_total 4173
_reflns_threshold_expression >2sigma(I)
_cod_data_source_file c3ce40618k.txt
_cod_data_source_block 1b
_cod_original_sg_symbol_H-M P21/c
_cod_database_code 7210283

loop_
_symmetry_equiv_pos_as_xyz
'x, y, z'
'-x, y+1/2, -z+1/2'
'-x, -y, -z'
'x, -y-1/2, z-1/2'

loop_
_atom_site_label
_atom_site_type_symbol
_atom_site_fract_x
_atom_site_fract_y
_atom_site_fract_z
_atom_site_U_iso_or_equiv
_atom_site_adp_type
_atom_site_occupancy
_atom_site_symmetry_multiplicity
_atom_site_calc_flag
_atom_site_refinement_flags
Ru Ru 0.60166(4) 0.47463(3) 0.094611(13) 0.02734(10) Uani 1 1 d .
I1 I 0.36558(4) 0.32225(3) 0.010955(13) 0.03878(10) Uani 1 1 d .
I2 I 0.33378(4) 0.65940(4) 0.134673(16) 0.05154(12) Uani 1 1 d .
C1 C 0.7429(6) 0.6664(5) 0.2359(2) 0.0426(9) Uani 1 1 d .
H1 H 0.6205 0.6754 0.2466 0.051 Uiso 1 1 calc R
C2 C 0.7562(5) 0.5298(5) 0.1873(2) 0.0352(8) Uani 1 1 d .
C3 C 0.6530(5) 0.3900(5) 0.19601(19) 0.0353(8) Uani 1 1 d .
H3 H 0.5794 0.3852 0.2314 0.042 Uiso 1 1 calc R
C4 C 0.6608(6) 0.2589(5) 0.1518(2) 0.0414(9) Uani 1 1 d .
H4 H 0.5904 0.1702 0.1582 0.050 Uiso 1 1 calc R
C5 C 0.7732(6) 0.2591(5) 0.0982(2) 0.0456(10) Uani 1 1 d .
C6 C 0.8720(6) 0.3976(6) 0.0893(2) 0.0455(10) Uani 1 1 d .
H6 H 0.9452 0.4023 0.0538 0.055 Uiso 1 1 calc R
C7 C 0.8636(5) 0.5311(6) 0.1331(2) 0.0422(9) Uani 1 1 d .
H7 H 0.9309 0.6212 0.1254 0.051 Uiso 1 1 calc R
C8 C 0.7838(10) 0.1175(7) 0.0522(3) 0.0724(18) Uani 1 1 d .
H8A H 0.8791 0.0503 0.0670 0.109 Uiso 1 1 calc R
H8B H 0.8014 0.1542 0.0076 0.109 Uiso 1 1 calc R
H8C H 0.6775 0.0576 0.0526 0.109 Uiso 1 1 calc R
C9 C 0.8469(10) 0.6275(9) 0.3014(3) 0.081(2) Uani 1 1 d .
H9A H 0.8171 0.5220 0.3161 0.121 Uiso 1 1 calc R
H9B H 0.8195 0.7043 0.3350 0.121 Uiso 1 1 calc R
H9C H 0.9690 0.6320 0.2940 0.121 Uiso 1 1 calc R
C10 C 0.7958(10) 0.8252(7) 0.2078(4) 0.082(2) Uani 1 1 d .
H10A H 0.9181 0.8242 0.2007 0.123 Uiso 1 1 calc R
H10B H 0.7705 0.9090 0.2387 0.123 Uiso 1 1 calc R
H10C H 0.7325 0.8439 0.1661 0.123 Uiso 1 1 calc R

loop_
_atom_site_aniso_label
_atom_site_aniso_U_11
_atom_site_aniso_U_22
_atom_site_aniso_U_33
_atom_site_aniso_U_23
_atom_site_aniso_U_13
_atom_site_aniso_U_12
Ru 0.03183(16) 0.02730(15) 0.02273(15) -0.00036(10) -0.00051(10) 0.00103(10)
I1 0.05130(17) 0.03210(15) 0.03213(15) 0.00400(9) -0.00624(11) -0.01166(10)
I2 0.03843(16) 0.0714(2) 0.04444(18) -0.01434(14) -0.00199(12) 0.01697(13)
C1 0.043(2) 0.042(2) 0.043(2) -0.0100(17) -0.0071(17) 0.0003(16)
C2 0.0350(18) 0.037(2) 0.0328(18) -0.0011(15) -0.0080(14) 0.0030(14)
C3 0.044(2) 0.0360(19) 0.0259(16) 0.0037(14) -0.0028(14) -0.0011(15)
C4 0.058(2) 0.0284(18) 0.036(2) 0.0015(15) -0.0077(18) 0.0005(17)
C5 0.064(3) 0.038(2) 0.034(2) -0.0042(17) -0.0042(18) 0.019(2)
C6 0.039(2) 0.055(3) 0.043(2) 0.000(2) 0.0048(17) 0.0161(19)
C7 0.0291(18) 0.052(2) 0.045(2) 0.0077(19) -0.0008(16) 0.0012(16)
C8 0.114(5) 0.055(3) 0.048(3) -0.015(2) -0.008(3) 0.036(3)
C9 0.100(5) 0.077(4) 0.061(4) -0.029(3) -0.043(3) 0.017(4)
C10 0.104(5) 0.042(3) 0.102(6) -0.016(3) 0.014(4) -0.013(3)

loop_
_atom_type_symbol
_atom_type_description
_atom_type_scat_dispersion_real
_atom_type_scat_dispersion_imag
_atom_type_scat_source
C C 0.0033 0.0016 'International Tables Vol C Tables 4.2.6.8 and 6.1.1.4'
H H 0.0000 0.0000 'International Tables Vol C Tables 4.2.6.8 and 6.1.1.4'
Ru Ru -1.2594 0.8363 'International Tables Vol C Tables 4.2.6.8 and 6.1.1.4'
I I -0.4742 1.8119 'International Tables Vol C Tables 4.2.6.8 and 6.1.1.4'

loop_
_geom_angle_atom_site_label_1
_geom_angle_atom_site_label_2
_geom_angle_atom_site_label_3
_geom_angle
_geom_angle_site_symmetry_3
C3 Ru C4 37.92(15) .
C3 Ru C7 67.39(16) .
C4 Ru C7 79.96(17) .
C3 Ru C6 79.59(17) .
C4 Ru C6 66.80(18) .
C7 Ru C6 38.01(18) .
C3 Ru C2 38.10(15) .
C4 Ru C2 68.76(15) .
C7 Ru C2 37.19(16) .
C6 Ru C2 68.03(16) .
C3 Ru C5 68.09(16) .
C4 Ru C5 37.42(17) .
C7 Ru C5 68.01(18) .
C6 Ru C5 36.92(19) .
C2 Ru C5 81.18(15) .
C3 Ru I1 120.62(11) .
C4 Ru I1 93.12(11) .
C7 Ru I1 153.85(12) .
C6 Ru I1 116.18(13) .
C2 Ru I1 158.68(11) .
C5 Ru I1 91.15(12) .
C3 Ru I2 90.83(11) .
C4 Ru I2 117.10(13) .
C7 Ru I2 118.37(12) .
C6 Ru I2 156.39(13) .
C2 Ru I2 91.12(10) .
C5 Ru I2 154.38(13) .
I1 Ru I2 87.299(13) .
C3 Ru I1 155.21(11) 3_665
C4 Ru I1 153.98(12) 3_665
C7 Ru I1 91.18(12) 3_665
C6 Ru I1 91.18(13) 3_665
C2 Ru I1 117.12(11) 3_665
C5 Ru I1 116.61(12) 3_665
I1 Ru I1 84.119(12) 3_665
I2 Ru I1 88.678(14) 3_665
Ru I1 Ru 95.881(12) 3_665
C10 C1 C2 113.4(5) .
C10 C1 C9 111.4(5) .
C2 C1 C9 110.0(4) .
C7 C2 C3 117.1(4) .
C7 C2 C1 124.0(4) .
C3 C2 C1 118.9(4) .
C7 C2 Ru 70.3(2) .
C3 C2 Ru 69.6(2) .
C1 C2 Ru 130.6(3) .
C4 C3 C2 121.1(4) .
C4 C3 Ru 71.1(2) .
C2 C3 Ru 72.3(2) .
C3 C4 C5 121.5(4) .
C3 C4 Ru 71.0(2) .
C5 C4 Ru 73.6(2) .
C6 C5 C4 117.1(4) .
C6 C5 C8 121.7(5) .
C4 C5 C8 121.2(5) .
C6 C5 Ru 69.9(2) .
C4 C5 Ru 69.0(2) .
C8 C5 Ru 131.6(3) .
C5 C6 C7 121.8(4) .
C5 C6 Ru 73.2(3) .
C7 C6 Ru 70.6(2) .
C2 C7 C6 121.3(4) .
C2 C7 Ru 72.5(2) .
C6 C7 Ru 71.4(2) .

loop_
_geom_bond_atom_site_label_1
_geom_bond_atom_site_label_2
_geom_bond_distance
_geom_bond_site_symmetry_2
Ru C3 2.169(4) .
Ru C4 2.171(4) .
Ru C7 2.176(4) .
Ru C6 2.187(4) .
Ru C2 2.205(4) .
Ru C5 2.231(4) .
Ru I1 2.7272(4) .
Ru I2 2.7283(4) .
Ru I1 2.7318(4) 3_665
I1 Ru 2.7318(4) 3_665
C1 C10 1.503(7) .
C1 C2 1.506(6) .
C1 C9 1.539(7) .
C2 C7 1.397(6) .
C2 C3 1.428(6) .
C3 C4 1.410(6) .
C4 C5 1.413(6) .
C5 C6 1.399(7) .
C5 C8 1.503(7) .
C6 C7 1.421(7) .
